data_7039961
loop_
_publ_author_name
'Tice, Daniel B.'
'Pike, Robert D.'
'Bebout, Deborah C.'

_publ_section_title
;
 Contrasting coordination behavior of Group 12 perchlorate salts with an
 acyclic N3O2 donor ligand by X-ray crystallography and (1)H NMR.
;
_journal_issue 32
_journal_name_full 'Dalton transactions (Cambridge, England : 2003)'
_journal_page_first 12871
_journal_page_last 12883
_journal_paper_doi 10.1039/c6dt02322c
_journal_volume 45
_journal_year 2016
_chemical_formula_sum 'C38 H38 Cl4 Hg2 N6 O20'
_chemical_formula_weight 1441.72
_chemical_melting_point 476
_chemical_name_systematic
'(perchlorato-O)(perchlorato-O,O')(2,6-bis(2-pyridylmethoxymethyl)pyridine-N,N',N'',O,O') mercury(ii)'
_space_group_crystal_system triclinic
_space_group_IT_number 2
_space_group_name_Hall '-P 1'
_space_group_name_H-M_alt 'P -1'
_symmetry_space_group_name_Hall '-P 1'
_symmetry_space_group_name_H-M 'P -1'
_atom_sites_solution_hydrogens geom
_audit_creation_method SHELXL-2014/5
_audit_update_record
;
2016-06-10 deposited with the CCDC.
2016-07-20 downloaded from the CCDC.
;
_cell_angle_alpha 72.6180(10)
_cell_angle_beta 83.8740(10)
_cell_angle_gamma 84.5310(10)
_cell_formula_units_Z 2
_cell_length_a 8.63160(10)
_cell_length_b 14.8560(2)
_cell_length_c 18.3136(3)
_cell_measurement_reflns_used 9477
_cell_measurement_temperature 100(2)
_cell_measurement_theta_max 72.15
_cell_measurement_theta_min 3.60
_cell_volume 2223.35(6)
_computing_cell_refinement 'SAINTPLUS (Bruker AXS, 2004)'
_computing_data_collection 'APEX2 (Bruker AXS, 2004)'
_computing_data_reduction SAINTPLUS
_computing_molecular_graphics 'SHELXLE (Hubschle, 2011)'
_computing_publication_material 'Mercury 3.8 (CCDC, 2016)'
_computing_structure_refinement 'SHELXL-2014/5 (Sheldrick, 2014)'
_computing_structure_solution 'SHELXS97 (Sheldrick, 1997)'
_diffrn_ambient_temperature 100(2)
_diffrn_measured_fraction_theta_full 0.972
_diffrn_measured_fraction_theta_max 0.972
_diffrn_measurement_device_type 'Bruker SMART APEX II CCD'
_diffrn_measurement_method '\w and \y'
_diffrn_radiation_monochromator graphite
_diffrn_radiation_type CuK\a
_diffrn_radiation_wavelength 1.54178
_diffrn_reflns_av_R_equivalents 0.0369
_diffrn_reflns_av_unetI/netI 0.0307
_diffrn_reflns_Laue_measured_fraction_full 0.972
_diffrn_reflns_Laue_measured_fraction_max 0.972
_diffrn_reflns_limit_h_max 8
_diffrn_reflns_limit_h_min -10
_diffrn_reflns_limit_k_max 17
_diffrn_reflns_limit_k_min -17
_diffrn_reflns_limit_l_max 21
_diffrn_reflns_limit_l_min -21
_diffrn_reflns_number 39099
_diffrn_reflns_point_group_measured_fraction_full 0.972
_diffrn_reflns_point_group_measured_fraction_max 0.972
_diffrn_reflns_theta_full 67.000
_diffrn_reflns_theta_max 66.999
_diffrn_reflns_theta_min 2.537
_exptl_absorpt_coefficient_mu 15.213
_exptl_absorpt_correction_T_max 0.2626
_exptl_absorpt_correction_T_min 0.0733
_exptl_absorpt_correction_type numerical
_exptl_absorpt_process_details 'SADABS (Sheldrick, 2004)'
_exptl_crystal_colour colorless
_exptl_crystal_density_diffrn 2.154
_exptl_crystal_description prism
_exptl_crystal_F_000 1392
_exptl_crystal_recrystallization_method 'Re-crystallisation from solvent'
_exptl_crystal_size_max 0.360
_exptl_crystal_size_mid 0.140
_exptl_crystal_size_min 0.120
_refine_diff_density_max 2.260
_refine_diff_density_min -1.638
_refine_diff_density_rms 0.155
_refine_ls_extinction_coef 0.00050(3)
_refine_ls_extinction_expression Fc^*^=kFc[1+0.001xFc^2^\l^3^/sin(2\q)]^-1/4^
_refine_ls_extinction_method SHELXL
_refine_ls_goodness_of_fit_ref 1.178
_refine_ls_hydrogen_treatment constr
_refine_ls_matrix_type full
_refine_ls_number_parameters 678
_refine_ls_number_reflns 7709
_refine_ls_number_restraints 889
_refine_ls_restrained_S_all 1.134
_refine_ls_R_factor_all 0.0300
_refine_ls_R_factor_gt 0.0296
_refine_ls_shift/su_max 0.001
_refine_ls_shift/su_mean 0.000
_refine_ls_structure_factor_coef Fsqd
_refine_ls_weighting_details 'w=1/[\s^2^(Fo^2^)+(0.0360P)^2^+7.0131P] where P=(Fo^2^+2Fc^2^)/3'
_refine_ls_weighting_scheme calc
_refine_ls_wR_factor_gt 0.0747
_refine_ls_wR_factor_ref 0.0750
_reflns_Friedel_coverage 0.000
_reflns_number_gt 7626
_reflns_number_total 7709
_reflns_threshold_expression 'I > 2\s(I)'
_cod_data_source_file c6dt02322c2.cif
_cod_data_source_block p1bar
_cod_depositor_comments 'Adding full bibliography for 7039959--7039962.cif.'
_cod_database_code 7039961
_shelx_space_group_comment
;
The symmetry employed for this shelxl refinement is uniquely defined
by the following loop, which should always be used as a source of
symmetry information in preference to the above space-group names.
They are only intended as comments.
;
_shelx_estimated_absorpt_t_min 0.073
_shelx_estimated_absorpt_t_max 0.263
_shelxl_version_number 2014/5
_solvent_exptl_crystal_recrystallization_method acetonitrile/m-xylene

loop_
_space_group_symop_operation_xyz
'x, y, z'
'-x, -y, -z'

loop_
_atom_site_label
_atom_site_type_symbol
_atom_site_fract_x
_atom_site_fract_y
_atom_site_fract_z
_atom_site_U_iso_or_equiv
_atom_site_adp_type
_atom_site_occupancy
_atom_site_site_symmetry_order
_atom_site_calc_flag
_atom_site_refinement_flags_posn
_atom_site_refinement_flags_adp
_atom_site_refinement_flags_occupancy
_atom_site_disorder_assembly
_atom_site_disorder_group
Hg1A Hg 0.66499(2) 0.73280(2) -0.00837(2) 0.01007(7) Uani 1 1 d . U . . .
O1A O 0.6824(3) 0.5800(2) 0.09746(17) 0.0124(6) Uani 1 1 d . U . . .
O2A O 0.4349(4) 0.8270(2) -0.08487(17) 0.0140(6) Uani 1 1 d . U . . .
N1A N 0.9077(4) 0.6616(2) -0.0108(2) 0.0118(7) Uani 1 1 d . U . . .
N2A N 0.4422(4) 0.7153(2) 0.0662(2) 0.0111(7) Uani 1 1 d . U . . .
N3A N 0.7302(4) 0.8819(3) -0.0781(2) 0.0141(7) Uani 1 1 d . U . . .
C1A C 1.0123(5) 0.6911(3) -0.0712(3) 0.0155(8) Uani 1 1 d . U . . .
H1A H 0.9797 0.7393 -0.1151 0.019 Uiso 1 1 calc R U . . .
C2A C 1.1656(5) 0.6542(3) -0.0722(3) 0.0175(9) Uani 1 1 d . U . . .
H2A H 1.2374 0.6769 -0.1155 0.021 Uiso 1 1 calc R U . . .
C3A C 1.2119(5) 0.5830(3) -0.0079(3) 0.0170(9) Uani 1 1 d . U . . .
H3A H 1.3165 0.5564 -0.0064 0.020 Uiso 1 1 calc R U . . .
C4A C 1.1037(5) 0.5518(3) 0.0537(3) 0.0145(8) Uani 1 1 d . U . . .
H4A H 1.1327 0.5026 0.0977 0.017 Uiso 1 1 calc R U . . .
C5A C 0.9524(5) 0.5927(3) 0.0510(2) 0.0106(8) Uani 1 1 d . U . . .
C6A C 0.8378(5) 0.5618(3) 0.1202(2) 0.0132(8) Uani 1 1 d . U . . .
H6A H 0.8576 0.4934 0.1457 0.016 Uiso 1 1 calc R U . . .
H6B H 0.8514 0.5965 0.1574 0.016 Uiso 1 1 calc R U . . .
C7A C 0.5669(5) 0.5789(3) 0.1591(2) 0.0132(8) Uani 1 1 d . U . . .
H7A H 0.6119 0.5985 0.1990 0.016 Uiso 1 1 calc R U . . .
H7B H 0.5335 0.5139 0.1824 0.016 Uiso 1 1 calc R U . . .
C8A C 0.4274(5) 0.6447(3) 0.1314(2) 0.0116(8) Uani 1 1 d . U . . .
C9A C 0.2868(5) 0.6329(3) 0.1773(3) 0.0149(8) Uani 1 1 d . U . . .
H9A H 0.2772 0.5817 0.2230 0.018 Uiso 1 1 calc R U . . .
C10A C 0.1618(5) 0.6973(3) 0.1548(3) 0.0174(9) Uani 1 1 d . U . . .
H10A H 0.0650 0.6913 0.1853 0.021 Uiso 1 1 calc R U . . .
C11A C 0.1791(5) 0.7709(3) 0.0874(3) 0.0161(9) Uani 1 1 d . U . . .
H11A H 0.0939 0.8154 0.0712 0.019 Uiso 1 1 calc R U . . .
C12A C 0.3190(5) 0.7788(3) 0.0445(3) 0.0127(8) Uani 1 1 d . U . . .
C13A C 0.3470(5) 0.8609(3) -0.0265(3) 0.0151(8) Uani 1 1 d . U . . .
H13A H 0.2459 0.8918 -0.0449 0.018 Uiso 1 1 calc R U . . .
H13B H 0.4053 0.9082 -0.0143 0.018 Uiso 1 1 calc R U . . .
C14A C 0.4949(5) 0.9009(3) -0.1477(3) 0.0156(9) Uani 1 1 d . U . . .
H14A H 0.4150 0.9545 -0.1589 0.019 Uiso 1 1 calc R U . . .
H14B H 0.5136 0.8779 -0.1936 0.019 Uiso 1 1 calc R U . . .
C15A C 0.6452(5) 0.9364(3) -0.1343(2) 0.0133(8) Uani 1 1 d . U . . .
C16A C 0.6955(6) 1.0217(3) -0.1810(3) 0.0183(9) Uani 1 1 d . U . . .
H16A H 0.6340 1.0597 -0.2203 0.022 Uiso 1 1 calc R U . . .
C17A C 0.8359(6) 1.0512(3) -0.1701(3) 0.0203(9) Uani 1 1 d . U . . .
H17A H 0.8732 1.1090 -0.2027 0.024 Uiso 1 1 calc R U . . .
C18A C 0.9215(6) 0.9958(3) -0.1112(3) 0.0206(9) Uani 1 1 d . U . . .
H18A H 1.0179 1.0148 -0.1021 0.025 Uiso 1 1 calc R U . . .
C19A C 0.8629(5) 0.9122(3) -0.0661(3) 0.0171(9) Uani 1 1 d . U . . .
H19A H 0.9196 0.8745 -0.0247 0.021 Uiso 1 1 calc R U . . .
Hg1B Hg 0.81874(2) 0.27041(2) 0.45885(2) 0.01229(8) Uani 1 1 d . U . . .
O1B O 0.7416(4) 0.3469(2) 0.56576(17) 0.0154(6) Uani 1 1 d . U . . .
O2B O 1.0896(4) 0.2568(2) 0.39108(18) 0.0157(6) Uani 1 1 d . U . . .
N1B N 0.5747(4) 0.3399(3) 0.4503(2) 0.0147(7) Uani 1 1 d . U . . .
N2B N 1.0054(4) 0.2419(3) 0.5406(2) 0.0141(7) Uani 1 1 d . U . . .
N3B N 0.8167(4) 0.1837(3) 0.3731(2) 0.0140(7) Uani 1 1 d . U . . .
C1B C 0.5037(5) 0.3539(3) 0.3854(3) 0.0165(9) Uani 1 1 d . U . . .
H1B H 0.5576 0.3338 0.3444 0.020 Uiso 1 1 calc R U . . .
C2B C 0.3540(5) 0.3967(3) 0.3768(3) 0.0177(9) Uani 1 1 d . U . . .
H2B H 0.3053 0.4054 0.3309 0.021 Uiso 1 1 calc R U . . .
C3B C 0.2771(5) 0.4265(3) 0.4367(3) 0.0189(9) Uani 1 1 d . U . . .
H3B H 0.1742 0.4556 0.4325 0.023 Uiso 1 1 calc R U . . .
C4B C 0.3512(5) 0.4136(3) 0.5026(3) 0.0171(9) Uani 1 1 d . U . . .
H4B H 0.3006 0.4351 0.5436 0.021 Uiso 1 1 calc R U . . .
C5B C 0.5000(5) 0.3691(3) 0.5086(2) 0.0131(8) Uani 1 1 d . U . . .
C6B C 0.5774(5) 0.3488(3) 0.5824(2) 0.0143(8) Uani 1 1 d . U . . .
H6C H 0.5429 0.3984 0.6077 0.017 Uiso 1 1 calc R U . . .
H6D H 0.5474 0.2872 0.6177 0.017 Uiso 1 1 calc R U . . .
C7B C 0.8288(6) 0.3061(4) 0.6306(3) 0.0212(10) Uani 1 1 d . U . . .
H7C H 0.7694 0.2566 0.6687 0.025 Uiso 1 1 calc R U . . .
H7D H 0.8449 0.3554 0.6550 0.025 Uiso 1 1 calc R U . . .
C8B C 0.9850(5) 0.2634(3) 0.6076(3) 0.0166(9) Uani 1 1 d . U . . .
C9B C 1.1025(5) 0.2428(3) 0.6576(3) 0.0195(9) Uani 1 1 d . U . . .
H9B H 1.0876 0.2602 0.7038 0.023 Uiso 1 1 calc R U . . .
C10B C 1.2415(6) 0.1967(4) 0.6393(3) 0.0211(9) Uani 1 1 d . U . . .
H10B H 1.3215 0.1797 0.6737 0.025 Uiso 1 1 calc R U . . .
C11B C 1.2618(6) 0.1759(3) 0.5697(3) 0.0192(9) Uani 1 1 d . U . . .
H11B H 1.3570 0.1454 0.5554 0.023 Uiso 1 1 calc R U . . .
C12B C 1.1430(5) 0.1999(3) 0.5217(3) 0.0161(9) Uani 1 1 d . U . . .
C13B C 1.1593(5) 0.1775(3) 0.4464(3) 0.0174(9) Uani 1 1 d . U . . .
H13C H 1.2709 0.1667 0.4302 0.021 Uiso 1 1 calc R U . . .
H13D H 1.1056 0.1197 0.4513 0.021 Uiso 1 1 calc R U . . .
C14B C 1.0769(5) 0.2371(3) 0.3208(3) 0.0163(9) Uani 1 1 d . U . . .
H14C H 1.1758 0.2046 0.3066 0.020 Uiso 1 1 calc R U . . .
H14D H 1.0615 0.2975 0.2799 0.020 Uiso 1 1 calc R U . . .
C15B C 0.9439(5) 0.1765(3) 0.3249(2) 0.0131(8) Uani 1 1 d . U . . .
C16B C 0.9509(6) 0.1169(3) 0.2787(3) 0.0183(9) Uani 1 1 d . U . . .
H16B H 1.0418 0.1119 0.2457 0.022 Uiso 1 1 calc R U . . .
C17B C 0.8250(6) 0.0650(4) 0.2810(3) 0.0219(10) Uani 1 1 d . U . . .
H17B H 0.8280 0.0243 0.2495 0.026 Uiso 1 1 calc R U . . .
C18B C 0.6940(6) 0.0734(3) 0.3300(3) 0.0208(9) Uani 1 1 d . U . . .
H18B H 0.6051 0.0394 0.3320 0.025 Uiso 1 1 calc R U . . .
C19B C 0.6950(6) 0.1323(3) 0.3760(3) 0.0187(9) Uani 1 1 d . U . . .
H19B H 0.6067 0.1364 0.4109 0.022 Uiso 1 1 calc R U . . .
Cl1A Cl 0.61677(12) 0.65780(7) -0.16341(5) 0.0132(2) Uani 1 1 d . U . . .
O3A O 0.5644(4) 0.6090(3) -0.08479(19) 0.0248(7) Uani 1 1 d . U . . .
O4A O 0.7098(4) 0.7333(2) -0.1619(2) 0.0212(7) Uani 1 1 d . U . . .
O5A O 0.4855(4) 0.6966(3) -0.2071(2) 0.0248(7) Uani 1 1 d . U . . .
O6A O 0.7121(4) 0.5933(2) -0.19690(19) 0.0198(7) Uani 1 1 d . U . . .
Cl2A Cl 0.68158(11) 0.83998(7) 0.14567(6) 0.0127(2) Uani 1 1 d . U . . .
O7A O 0.7872(4) 0.7758(2) 0.1148(2) 0.0213(7) Uani 1 1 d . U . . .
O8A O 0.5958(4) 0.9020(2) 0.08498(19) 0.0215(7) Uani 1 1 d . U . . .
O9A O 0.5778(4) 0.7867(2) 0.2052(2) 0.0214(7) Uani 1 1 d . U . . .
O10A O 0.7723(4) 0.8948(2) 0.1763(2) 0.0236(7) Uani 1 1 d . U . . .
Cl1B Cl 0.87689(11) 0.49183(7) 0.32834(5) 0.0139(2) Uani 1 1 d . U . . .
O3B O 0.8952(4) 0.4556(2) 0.41000(18) 0.0203(7) Uani 1 1 d . U . . .
O4B O 0.8363(4) 0.4165(2) 0.3011(2) 0.0240(7) Uani 1 1 d . U . . .
O5B O 1.0194(5) 0.5283(3) 0.2886(2) 0.0315(9) Uani 1 1 d . U . . .
O6B O 0.7536(5) 0.5661(3) 0.3156(2) 0.0289(8) Uani 1 1 d . U . . .
Cl2B Cl 0.7545(5) 0.0620(2) 0.60488(18) 0.0208(9) Uani 0.495(9) 1 d D U P A 1
O7B O 0.6435(12) 0.1342(7) 0.6043(8) 0.042(2) Uani 0.495(9) 1 d D U P A 1
O8B O 0.860(2) 0.0534(14) 0.5408(9) 0.036(3) Uani 0.495(9) 1 d D U P A 1
O9B O 0.685(2) -0.0268(9) 0.6432(7) 0.030(3) Uani 0.495(9) 1 d D U P A 1
O10B O 0.8317(11) 0.0915(6) 0.6582(4) 0.040(2) Uani 0.495(9) 1 d D U P A 1
Cl2C Cl 0.6984(5) 0.0434(2) 0.59126(19) 0.0199(8) Uani 0.505(9) 1 d D U P A 2
O7C O 0.6475(10) 0.1379(5) 0.5655(6) 0.0295(19) Uani 0.505(9) 1 d D U P A 2
O8C O 0.8660(16) 0.0411(12) 0.5577(8) 0.026(3) Uani 0.505(9) 1 d D U P A 2
O9C O 0.692(2) -0.0227(9) 0.6650(6) 0.030(3) Uani 0.505(9) 1 d D U P A 2
O10C O 0.5928(9) 0.0186(6) 0.5468(4) 0.0316(19) Uani 0.505(9) 1 d D U P A 2

loop_
_atom_site_aniso_label
_atom_site_aniso_U_11
_atom_site_aniso_U_22
_atom_site_aniso_U_33
_atom_site_aniso_U_23
_atom_site_aniso_U_13
_atom_site_aniso_U_12
Hg1A 0.00935(11) 0.01096(11) 0.00845(10) -0.00202(7) 0.00056(6) 0.00238(6)
O1A 0.0118(14) 0.0160(15) 0.0087(14) -0.0035(11) 0.0004(10) 0.0006(10)
O2A 0.0158(15) 0.0139(14) 0.0125(14) -0.0049(11) -0.0011(11) 0.0015(11)
N1A 0.0130(17) 0.0096(16) 0.0135(16) -0.0063(13) 0.0013(13) 0.0020(12)
N2A 0.0096(16) 0.0127(16) 0.0126(16) -0.0067(13) 0.0003(12) -0.0007(12)
N3A 0.0164(18) 0.0120(17) 0.0141(17) -0.0056(14) 0.0006(13) 0.0016(13)
C1A 0.017(2) 0.013(2) 0.017(2) -0.0070(16) 0.0019(15) 0.0010(15)
C2A 0.013(2) 0.021(2) 0.021(2) -0.0122(18) 0.0039(16) -0.0013(16)
C3A 0.016(2) 0.017(2) 0.022(2) -0.0126(17) -0.0007(16) 0.0008(15)
C4A 0.015(2) 0.011(2) 0.019(2) -0.0076(16) -0.0032(15) 0.0035(15)
C5A 0.0116(19) 0.0101(18) 0.0111(18) -0.0060(15) -0.0010(14) 0.0028(14)
C6A 0.0123(19) 0.014(2) 0.012(2) -0.0027(16) -0.0030(15) 0.0044(14)
C7A 0.014(2) 0.013(2) 0.0095(19) -0.0010(15) 0.0037(15) -0.0012(15)
C8A 0.0121(19) 0.0142(19) 0.0115(18) -0.0081(15) 0.0013(14) -0.0048(14)
C9A 0.017(2) 0.015(2) 0.014(2) -0.0072(16) 0.0035(15) -0.0021(15)
C10A 0.011(2) 0.023(2) 0.022(2) -0.0137(18) 0.0047(16) -0.0037(16)
C11A 0.016(2) 0.018(2) 0.019(2) -0.0135(17) -0.0021(16) 0.0027(15)
C12A 0.0113(19) 0.0133(19) 0.016(2) -0.0086(16) -0.0007(14) 0.0027(14)
C13A 0.013(2) 0.015(2) 0.016(2) -0.0045(16) -0.0019(15) 0.0069(15)
C14A 0.018(2) 0.014(2) 0.012(2) -0.0002(16) -0.0032(15) 0.0037(15)
C15A 0.018(2) 0.0132(19) 0.0087(18) -0.0055(15) 0.0013(15) 0.0055(15)
C16A 0.024(2) 0.014(2) 0.015(2) -0.0031(16) 0.0033(16) 0.0032(16)
C17A 0.029(2) 0.013(2) 0.017(2) -0.0044(17) 0.0061(17) -0.0042(17)
C18A 0.024(2) 0.019(2) 0.018(2) -0.0057(17) 0.0051(17) -0.0037(17)
C19A 0.018(2) 0.017(2) 0.015(2) -0.0051(17) 0.0002(16) 0.0006(16)
Hg1B 0.01111(11) 0.01761(11) 0.00995(11) -0.00805(7) -0.00033(6) 0.00273(6)
O1B 0.0134(15) 0.0229(16) 0.0095(14) -0.0061(12) -0.0014(11) 0.0049(11)
O2B 0.0158(15) 0.0177(15) 0.0152(15) -0.0081(12) -0.0011(11) 0.0022(11)
N1B 0.0119(18) 0.0175(18) 0.0152(17) -0.0068(14) -0.0007(13) 0.0023(13)
N2B 0.0136(17) 0.0173(18) 0.0122(16) -0.0060(14) -0.0047(13) 0.0047(13)
N3B 0.0172(18) 0.0146(17) 0.0105(17) -0.0053(14) 0.0022(13) -0.0001(13)
C1B 0.017(2) 0.017(2) 0.017(2) -0.0063(17) -0.0041(16) 0.0005(16)
C2B 0.015(2) 0.020(2) 0.017(2) -0.0037(17) -0.0050(16) -0.0016(16)
C3B 0.015(2) 0.017(2) 0.024(2) -0.0038(18) -0.0038(17) 0.0014(16)
C4B 0.016(2) 0.015(2) 0.020(2) -0.0063(17) 0.0020(16) 0.0023(15)
C5B 0.014(2) 0.013(2) 0.0124(19) -0.0042(15) 0.0011(15) 0.0008(15)
C6B 0.012(2) 0.021(2) 0.0106(19) -0.0076(16) 0.0035(15) 0.0024(15)
C7B 0.023(2) 0.032(3) 0.011(2) -0.0111(19) -0.0080(17) 0.0091(18)
C8B 0.017(2) 0.021(2) 0.0125(19) -0.0054(17) -0.0034(15) 0.0016(16)
C9B 0.018(2) 0.025(2) 0.016(2) -0.0061(18) -0.0050(16) 0.0006(17)
C10B 0.016(2) 0.026(2) 0.018(2) -0.0014(18) -0.0057(17) 0.0007(17)
C11B 0.016(2) 0.019(2) 0.020(2) -0.0016(17) -0.0036(16) 0.0018(16)
C12B 0.015(2) 0.016(2) 0.017(2) -0.0053(16) -0.0014(15) 0.0025(15)
C13B 0.012(2) 0.021(2) 0.020(2) -0.0079(17) -0.0005(16) 0.0029(16)
C14B 0.016(2) 0.022(2) 0.013(2) -0.0107(17) 0.0063(15) -0.0013(16)
C15B 0.016(2) 0.014(2) 0.0089(18) -0.0039(15) 0.0019(14) 0.0015(15)
C16B 0.022(2) 0.020(2) 0.013(2) -0.0077(17) 0.0002(16) 0.0040(16)
C17B 0.026(2) 0.025(2) 0.020(2) -0.0144(19) -0.0028(18) -0.0006(18)
C18B 0.023(2) 0.022(2) 0.019(2) -0.0072(18) -0.0030(17) -0.0051(17)
C19B 0.021(2) 0.019(2) 0.015(2) -0.0038(17) -0.0008(17) -0.0026(17)
Cl1A 0.0151(5) 0.0156(5) 0.0087(4) -0.0047(4) 0.0014(3) 0.0012(4)
O3A 0.0263(19) 0.0288(18) 0.0129(15) 0.0002(13) 0.0074(13) -0.0011(14)
O4A 0.0203(17) 0.0242(17) 0.0229(17) -0.0141(14) 0.0034(13) -0.0020(12)
O5A 0.0214(17) 0.0338(19) 0.0194(17) -0.0089(14) -0.0057(13) 0.0056(14)
O6A 0.0238(17) 0.0176(16) 0.0188(16) -0.0096(13) 0.0017(13) 0.0055(12)
Cl2A 0.0142(5) 0.0121(5) 0.0122(5) -0.0047(4) -0.0003(4) 0.0004(3)
O7A 0.0187(17) 0.0236(17) 0.0228(17) -0.0119(14) -0.0007(13) 0.0081(12)
O8A 0.0270(18) 0.0216(16) 0.0156(15) -0.0071(13) -0.0035(13) 0.0078(13)
O9A 0.0230(17) 0.0209(17) 0.0198(17) -0.0058(13) 0.0041(13) -0.0055(13)
O10A 0.0275(19) 0.0248(18) 0.0221(17) -0.0103(14) -0.0019(14) -0.0084(14)
Cl1B 0.0143(5) 0.0164(5) 0.0096(5) -0.0030(4) 0.0003(3) 0.0013(4)
O3B 0.0185(17) 0.0292(17) 0.0096(15) -0.0019(12) -0.0019(12) 0.0048(13)
O4B 0.0298(19) 0.0223(17) 0.0211(17) -0.0081(13) -0.0010(13) -0.0024(13)
O5B 0.028(2) 0.049(2) 0.0171(17) -0.0082(16) 0.0074(14) -0.0164(16)
O6B 0.035(2) 0.0302(19) 0.0213(18) -0.0108(15) -0.0124(15) 0.0200(15)
Cl2B 0.0265(18) 0.0146(13) 0.0197(14) -0.0031(10) -0.0031(12) 0.0025(11)
O7B 0.044(4) 0.027(4) 0.060(6) -0.025(4) -0.009(4) 0.013(3)
O8B 0.054(6) 0.027(5) 0.020(5) 0.001(4) 0.007(4) -0.006(4)
O9B 0.038(6) 0.026(4) 0.033(7) -0.022(4) 0.024(6) -0.014(3)
O10B 0.057(5) 0.043(5) 0.020(4) -0.002(3) 0.000(3) -0.026(4)
Cl2C 0.0198(16) 0.0149(13) 0.0239(14) -0.0055(11) -0.0019(11) 0.0031(10)
O7C 0.027(4) 0.022(3) 0.031(4) 0.001(3) 0.003(3) 0.003(2)
O8C 0.031(4) 0.024(5) 0.016(6) 0.003(4) 0.005(3) -0.002(3)
O9C 0.037(5) 0.034(5) 0.019(5) -0.011(4) 0.007(4) -0.004(4)
O10C 0.032(4) 0.040(4) 0.022(4) -0.008(3) 0.000(3) -0.010(3)

loop_
_atom_type_symbol
_atom_type_description
_atom_type_scat_dispersion_real
_atom_type_scat_dispersion_imag
_atom_type_scat_source
C C 0.0181 0.0091 'International Tables Vol C Tables 4.2.6.8 and 6.1.1.4'
H H 0.0000 0.0000 'International Tables Vol C Tables 4.2.6.8 and 6.1.1.4'
N N 0.0311 0.0180 'International Tables Vol C Tables 4.2.6.8 and 6.1.1.4'
O O 0.0492 0.0322 'International Tables Vol C Tables 4.2.6.8 and 6.1.1.4'
Cl Cl 0.3639 0.7018 'International Tables Vol C Tables 4.2.6.8 and 6.1.1.4'
Hg Hg -4.2923 7.6849 'International Tables Vol C Tables 4.2.6.8 and 6.1.1.4'

loop_
_geom_angle_atom_site_label_1
_geom_angle_atom_site_label_2
_geom_angle_atom_site_label_3
_geom_angle
N2A Hg1A N1A 138.91(13)
N2A Hg1A N3A 119.04(13)
N1A Hg1A N3A 97.06(13)
N2A Hg1A O1A 70.05(11)
N1A Hg1A O1A 69.19(11)
N3A Hg1A O1A 156.27(12)
N2A Hg1A O2A 69.63(12)
N1A Hg1A O2A 148.06(11)
N3A Hg1A O2A 68.80(12)
O1A Hg1A O2A 132.58(10)
N2A Hg1A O4A 126.97(11)
N1A Hg1A O4A 79.53(12)
N3A Hg1A O4A 73.45(12)
O1A Hg1A O4A 120.38(10)
O2A Hg1A O4A 69.11(10)
N2A Hg1A O7A 85.32(11)
N1A Hg1A O7A 78.92(11)
N3A Hg1A O7A 84.50(12)
O1A Hg1A O7A 74.10(10)
O2A Hg1A O7A 125.53(9)
O4A Hg1A O7A 146.81(10)
N2A Hg1A O3A 88.96(11)
N1A Hg1A O3A 89.41(11)
N3A Hg1A O3A 119.68(12)
O1A Hg1A O3A 80.58(10)
O2A Hg1A O3A 74.79(10)
O4A Hg1A O3A 48.91(9)
O7A Hg1A O3A 154.51(10)
N2A Hg1A O8A 68.06(11)
N1A Hg1A O8A 117.94(11)
N3A Hg1A O8A 64.14(11)
O1A Hg1A O8A 104.29(9)
O2A Hg1A O8A 82.59(9)
O4A Hg1A O8A 135.30(9)
O7A Hg1A O8A 42.95(8)
O3A Hg1A O8A 152.34(9)
C7A O1A C6A 113.7(3)
C7A O1A Hg1A 111.8(2)
C6A O1A Hg1A 109.2(2)
C14A O2A C13A 113.0(3)
C14A O2A Hg1A 109.1(2)
C13A O2A Hg1A 99.9(2)
C5A N1A C1A 119.0(4)
C5A N1A Hg1A 119.8(3)
C1A N1A Hg1A 121.1(3)
C8A N2A C12A 119.7(4)
C8A N2A Hg1A 121.6(3)
C12A N2A Hg1A 118.7(3)
C19A N3A C15A 119.2(4)
C19A N3A Hg1A 118.6(3)
C15A N3A Hg1A 122.0(3)
N1A C1A C2A 122.6(4)
N1A C1A H1A 118.7
C2A C1A H1A 118.7
C1A C2A C3A 118.3(4)
C1A C2A H2A 120.9
C3A C2A H2A 120.9
C4A C3A C2A 119.0(4)
C4A C3A H3A 120.5
C2A C3A H3A 120.5
C3A C4A C5A 119.6(4)
C3A C4A H4A 120.2
C5A C4A H4A 120.2
N1A C5A C4A 121.5(4)
N1A C5A C6A 119.3(4)
C4A C5A C6A 119.1(4)
O1A C6A C5A 109.8(3)
O1A C6A H6A 109.7
C5A C6A H6A 109.7
O1A C6A H6B 109.7
C5A C6A H6B 109.7
H6A C6A H6B 108.2
O1A C7A C8A 110.8(3)
O1A C7A H7A 109.5
C8A C7A H7A 109.5
O1A C7A H7B 109.5
C8A C7A H7B 109.5
H7A C7A H7B 108.1
N2A C8A C9A 121.5(4)
N2A C8A C7A 120.0(4)
C9A C8A C7A 118.4(4)
C10A C9A C8A 118.6(4)
C10A C9A H9A 120.7
C8A C9A H9A 120.7
C9A C10A C11A 119.4(4)
C9A C10A H10A 120.3
C11A C10A H10A 120.3
C12A C11A C10A 119.6(4)
C12A C11A H11A 120.2
C10A C11A H11A 120.2
N2A C12A C11A 121.2(4)
N2A C12A C13A 117.1(4)
C11A C12A C13A 121.6(4)
O2A C13A C12A 109.1(3)
O2A C13A H13A 109.9
C12A C13A H13A 109.9
O2A C13A H13B 109.9
C12A C13A H13B 109.9
H13A C13A H13B 108.3
O2A C14A C15A 114.1(4)
O2A C14A H14A 108.7
C15A C14A H14A 108.7
O2A C14A H14B 108.7
C15A C14A H14B 108.7
H14A C14A H14B 107.6
N3A C15A C16A 121.0(4)
N3A C15A C14A 118.8(4)
C16A C15A C14A 120.2(4)
C15A C16A C17A 119.5(4)
C15A C16A H16A 120.2
C17A C16A H16A 120.2
C16A C17A C18A 119.2(4)
C16A C17A H17A 120.4
C18A C17A H17A 120.4
C19A C18A C17A 118.0(5)
C19A C18A H18A 121.0
C17A C18A H18A 121.0
N3A C19A C18A 122.9(4)
N3A C19A H19A 118.5
C18A C19A H19A 118.5
N2B Hg1B N1B 137.13(14)
N2B Hg1B N3B 121.17(13)
N1B Hg1B N3B 99.50(13)
N2B Hg1B O1B 68.73(12)
N1B Hg1B O1B 68.57(12)
N3B Hg1B O1B 163.01(12)
N2B Hg1B O2B 68.45(12)
N1B Hg1B O2B 146.73(12)
N3B Hg1B O2B 69.46(12)
O1B Hg1B O2B 127.15(10)
N2B Hg1B O7C 89.0(2)
N1B Hg1B O7C 77.80(19)
N3B Hg1B O7C 89.1(2)
O1B Hg1B O7C 76.7(2)
O2B Hg1B O7C 131.16(18)
N2B Hg1B O3B 87.67(12)
N1B Hg1B O3B 81.77(12)
N3B Hg1B O3B 121.18(11)
O1B Hg1B O3B 70.46(10)
O2B Hg1B O3B 78.31(10)
O7C Hg1B O3B 145.9(2)
N2B Hg1B O4B 123.86(12)
N1B Hg1B O4B 76.50(12)
N3B Hg1B O4B 75.27(11)
O1B Hg1B O4B 111.85(10)
O2B Hg1B O4B 70.37(10)
O7C Hg1B O4B 147.1(2)
O3B Hg1B O4B 47.54(9)
N2B Hg1B O8B 70.4(5)
N1B Hg1B O8B 118.4(3)
N3B Hg1B O8B 68.7(4)
O1B Hg1B O8B 105.5(3)
O2B Hg1B O8B 87.7(2)
O3B Hg1B O8B 157.2(4)
O4B Hg1B O8B 142.7(3)
N2B Hg1B O7B 80.8(2)
N1B Hg1B O7B 79.64(19)
N3B Hg1B O7B 99.4(2)
O1B Hg1B O7B 67.29(19)
O2B Hg1B O7B 132.14(17)
O3B Hg1B O7B 137.57(18)
O4B Hg1B O7B 154.2(2)
O8B Hg1B O7B 46.7(2)
N2B Hg1B O8C 67.4(4)
N1B Hg1B O8C 118.7(3)
N3B Hg1B O8C 72.6(3)
O1B Hg1B O8C 101.9(3)
O2B Hg1B O8C 88.78(18)
O7C Hg1B O8C 42.4(2)
O3B Hg1B O8C 154.8(4)
O4B Hg1B O8C 146.3(3)
C6B O1B C7B 114.6(3)
C6B O1B Hg1B 109.8(2)
C7B O1B Hg1B 112.4(2)
C14B O2B C13B 111.9(3)
C14B O2B Hg1B 109.7(2)
C13B O2B Hg1B 100.4(2)
C1B N1B C5B 119.5(4)
C1B N1B Hg1B 119.4(3)
C5B N1B Hg1B 121.1(3)
C8B N2B C12B 119.1(4)
C8B N2B Hg1B 123.0(3)
C12B N2B Hg1B 117.9(3)
C19B N3B C15B 119.2(4)
C19B N3B Hg1B 120.2(3)
C15B N3B Hg1B 120.3(3)
N1B C1B C2B 121.8(4)
N1B C1B H1B 119.1
C2B C1B H1B 119.1
C3B C2B C1B 118.6(4)
C3B C2B H2B 120.7
C1B C2B H2B 120.7
C4B C3B C2B 119.4(4)
C4B C3B H3B 120.3
C2B C3B H3B 120.3
C3B C4B C5B 119.6(4)
C3B C4B H4B 120.2
C5B C4B H4B 120.2
N1B C5B C4B 121.0(4)
N1B C5B C6B 119.0(4)
C4B C5B C6B 119.9(4)
O1B C6B C5B 109.1(3)
O1B C6B H6C 109.9
C5B C6B H6C 109.9
O1B C6B H6D 109.9
C5B C6B H6D 109.9
H6C C6B H6D 108.3
O1B C7B C8B 110.9(4)
O1B C7B H7C 109.5
C8B C7B H7C 109.5
O1B C7B H7D 109.5
C8B C7B H7D 109.5
H7C C7B H7D 108.1
N2B C8B C9B 121.3(4)
N2B C8B C7B 119.3(4)
C9B C8B C7B 119.4(4)
C10B C9B C8B 119.4(4)
C10B C9B H9B 120.3
C8B C9B H9B 120.3
C9B C10B C11B 118.7(4)
C9B C10B H10B 120.6
C11B C10B H10B 120.6
C12B C11B C10B 119.4(4)
C12B C11B H11B 120.3
C10B C11B H11B 120.3
N2B C12B C11B 122.0(4)
N2B C12B C13B 116.9(4)
C11B C12B C13B 121.1(4)
O2B C13B C12B 107.4(4)
O2B C13B H13C 110.2
C12B C13B H13C 110.2
O2B C13B H13D 110.2
C12B C13B H13D 110.2
H13C C13B H13D 108.5
O2B C14B C15B 112.8(3)
O2B C14B H14C 109.0
C15B C14B H14C 109.0
O2B C14B H14D 109.0
C15B C14B H14D 109.0
H14C C14B H14D 107.8
N3B C15B C16B 121.1(4)
N3B C15B C14B 118.2(4)
C16B C15B C14B 120.7(4)
C17B C16B C15B 119.7(4)
C17B C16B H16B 120.1
C15B C16B H16B 120.1
C16B C17B C18B 118.9(4)
C16B C17B H17B 120.5
C18B C17B H17B 120.5
C19B C18B C17B 118.8(4)
C19B C18B H18B 120.6
C17B C18B H18B 120.6
N3B C19B C18B 122.2(4)
N3B C19B H19B 118.9
C18B C19B H19B 118.9
O5A Cl1A O6A 110.4(2)
O5A Cl1A O4A 109.7(2)
O6A Cl1A O4A 109.1(2)
O5A Cl1A O3A 110.2(2)
O6A Cl1A O3A 109.6(2)
O4A Cl1A O3A 107.8(2)
Cl1A O3A Hg1A 99.74(18)
Cl1A O4A Hg1A 102.80(17)
O9A Cl2A O8A 110.5(2)
O9A Cl2A O10A 109.7(2)
O8A Cl2A O10A 109.6(2)
O9A Cl2A O7A 109.3(2)
O8A Cl2A O7A 109.0(2)
O10A Cl2A O7A 108.7(2)
Cl2A O7A Hg1A 112.13(17)
Cl2A O8A Hg1A 87.69(14)
O5B Cl1B O4B 109.9(2)
O5B Cl1B O6B 109.6(3)
O4B Cl1B O6B 109.5(2)
O5B Cl1B O3B 109.7(2)
O4B Cl1B O3B 109.1(2)
O6B Cl1B O3B 109.0(2)
Cl1B O3B Hg1B 108.14(18)
Cl1B O4B Hg1B 95.09(16)
O7B Cl2B O10B 88.2(6)
O7B Cl2B O8B 125.8(9)
O10B Cl2B O8B 111.4(11)
O7B Cl2B O9B 108.6(10)
O10B Cl2B O9B 109.9(7)
O8B Cl2B O9B 110.5(10)
Cl2B O7B Hg1B 91.7(6)
Cl2B O8B Hg1B 91.8(8)
O7C Cl2C O9C 132.2(8)
O7C Cl2C O10C 91.3(6)
O9C Cl2C O10C 108.5(8)
O7C Cl2C O8C 103.7(7)
O9C Cl2C O8C 107.2(9)
O10C Cl2C O8C 113.0(9)
Cl2C O7C Hg1B 123.1(5)
Cl2C O8C Hg1B 90.2(6)

loop_
_geom_bond_atom_site_label_1
_geom_bond_atom_site_label_2
_geom_bond_distance
Hg1A N2A 2.226(4)
Hg1A N1A 2.257(4)
Hg1A N3A 2.290(4)
Hg1A O1A 2.510(3)
Hg1A O2A 2.599(3)
Hg1A O4A 2.795(3)
Hg1A O7A 2.847(3)
Hg1A O3A 2.863(4)
Hg1A O8A 3.414(3)
O1A C7A 1.421(5)
O1A C6A 1.425(5)
O2A C14A 1.423(5)
O2A C13A 1.431(5)
N1A C5A 1.342(6)
N1A C1A 1.344(6)
N2A C8A 1.337(6)
N2A C12A 1.361(6)
N3A C19A 1.332(6)
N3A C15A 1.343(6)
C1A C2A 1.383(7)
C1A H1A 0.9500
C2A C3A 1.393(7)
C2A H2A 0.9500
C3A C4A 1.380(7)
C3A H3A 0.9500
C4A C5A 1.386(6)
C4A H4A 0.9500
C5A C6A 1.507(6)
C6A H6A 0.9900
C6A H6B 0.9900
C7A C8A 1.508(6)
C7A H7A 0.9900
C7A H7B 0.9900
C8A C9A 1.394(6)
C9A C10A 1.383(7)
C9A H9A 0.9500
C10A C11A 1.389(7)
C10A H10A 0.9500
C11A C12A 1.364(7)
C11A H11A 0.9500
C12A C13A 1.509(6)
C13A H13A 0.9900
C13A H13B 0.9900
C14A C15A 1.516(6)
C14A H14A 0.9900
C14A H14B 0.9900
C15A C16A 1.380(7)
C16A C17A 1.380(7)
C16A H16A 0.9500
C17A C18A 1.382(7)
C17A H17A 0.9500
C18A C19A 1.378(7)
C18A H18A 0.9500
C19A H19A 0.9500
Hg1B N2B 2.241(4)
Hg1B N1B 2.255(4)
Hg1B N3B 2.312(4)
Hg1B O1B 2.544(3)
Hg1B O2B 2.547(3)
Hg1B O7C 2.742(8)
Hg1B O3B 2.749(4)
Hg1B O4B 3.049(4)
Hg1B O8B 3.127(18)
Hg1B O7B 3.160(14)
Hg1B O8C 3.355(15)
O1B C6B 1.417(6)
O1B C7B 1.420(5)
O2B C14B 1.419(5)
O2B C13B 1.434(6)
N1B C1B 1.348(6)
N1B C5B 1.349(6)
N2B C8B 1.349(6)
N2B C12B 1.349(6)
N3B C19B 1.344(6)
N3B C15B 1.350(6)
C1B C2B 1.388(7)
C1B H1B 0.9500
C2B C3B 1.385(7)
C2B H2B 0.9500
C3B C4B 1.380(7)
C3B H3B 0.9500
C4B C5B 1.387(6)
C4B H4B 0.9500
C5B C6B 1.508(6)
C6B H6C 0.9900
C6B H6D 0.9900
C7B C8B 1.507(7)
C7B H7C 0.9900
C7B H7D 0.9900
C8B C9B 1.390(6)
C9B C10B 1.384(7)
C9B H9B 0.9500
C10B C11B 1.388(7)
C10B H10B 0.9500
C11B C12B 1.374(7)
C11B H11B 0.9500
C12B C13B 1.503(6)
C13B H13C 0.9900
C13B H13D 0.9900
C14B C15B 1.507(6)
C14B H14C 0.9900
C14B H14D 0.9900
C15B C16B 1.390(6)
C16B C17B 1.381(7)
C16B H16B 0.9500
C17B C18B 1.387(7)
C17B H17B 0.9500
C18B C19B 1.385(7)
C18B H18B 0.9500
C19B H19B 0.9500
Cl1A O5A 1.432(4)
Cl1A O6A 1.436(3)
Cl1A O4A 1.449(3)
Cl1A O3A 1.450(3)
Cl2A O9A 1.424(3)
Cl2A O8A 1.437(3)
Cl2A O10A 1.441(3)
Cl2A O7A 1.451(3)
Cl1B O5B 1.427(4)
Cl1B O4B 1.439(4)
Cl1B O6B 1.442(3)
Cl1B O3B 1.451(3)
Cl2B O7B 1.367(8)
Cl2B O10B 1.429(9)
Cl2B O8B 1.434(12)
Cl2B O9B 1.448(10)
Cl2C O7C 1.385(8)
Cl2C O9C 1.411(10)
Cl2C O10C 1.426(8)
Cl2C O8C 1.512(11)

loop_
_geom_torsion_atom_site_label_1
_geom_torsion_atom_site_label_2
_geom_torsion_atom_site_label_3
_geom_torsion_atom_site_label_4
_geom_torsion
C5A N1A C1A C2A -0.9(6)
Hg1A N1A C1A C2A 174.8(3)
N1A C1A C2A C3A 0.6(7)
C1A C2A C3A C4A 0.4(6)
C2A C3A C4A C5A -1.0(6)
C1A N1A C5A C4A 0.2(6)
Hg1A N1A C5A C4A -175.5(3)
C1A N1A C5A C6A 177.6(4)
Hg1A N1A C5A C6A 1.9(5)
C3A C4A C5A N1A 0.7(6)
C3A C4A C5A C6A -176.6(4)
C7A O1A C6A C5A -163.0(3)
Hg1A O1A C6A C5A -37.3(4)
N1A C5A C6A O1A 26.3(5)
C4A C5A C6A O1A -156.2(4)
C6A O1A C7A C8A 150.1(3)
Hg1A O1A C7A C8A 25.8(4)
C12A N2A C8A C9A 1.5(6)
Hg1A N2A C8A C9A -178.8(3)
C12A N2A C8A C7A -174.9(4)
Hg1A N2A C8A C7A 4.7(5)
O1A C7A C8A N2A -21.8(5)
O1A C7A C8A C9A 161.6(4)
N2A C8A C9A C10A -1.2(6)
C7A C8A C9A C10A 175.3(4)
C8A C9A C10A C11A 0.6(6)
C9A C10A C11A C12A -0.3(7)
C8A N2A C12A C11A -1.2(6)
Hg1A N2A C12A C11A 179.1(3)
C8A N2A C12A C13A 175.5(4)
Hg1A N2A C12A C13A -4.2(5)
C10A C11A C12A N2A 0.6(6)
C10A C11A C12A C13A -175.9(4)
C14A O2A C13A C12A -167.6(3)
Hg1A O2A C13A C12A -51.8(3)
N2A C12A C13A O2A 43.9(5)
C11A C12A C13A O2A -139.4(4)
C13A O2A C14A C15A 82.1(4)
Hg1A O2A C14A C15A -28.0(4)
C19A N3A C15A C16A 1.9(6)
Hg1A N3A C15A C16A -172.9(3)
C19A N3A C15A C14A 179.6(4)
Hg1A N3A C15A C14A 4.7(5)
O2A C14A C15A N3A 18.4(6)
O2A C14A C15A C16A -163.9(4)
N3A C15A C16A C17A 0.3(7)
C14A C15A C16A C17A -177.3(4)
C15A C16A C17A C18A -1.7(7)
C16A C17A C18A C19A 0.7(7)
C15A N3A C19A C18A -3.0(7)
Hg1A N3A C19A C18A 172.1(4)
C17A C18A C19A N3A 1.6(7)
C5B N1B C1B C2B -0.8(7)
Hg1B N1B C1B C2B -179.6(3)
N1B C1B C2B C3B 0.7(7)
C1B C2B C3B C4B 0.5(7)
C2B C3B C4B C5B -1.4(7)
C1B N1B C5B C4B -0.2(7)
Hg1B N1B C5B C4B 178.6(3)
C1B N1B C5B C6B 177.0(4)
Hg1B N1B C5B C6B -4.2(5)
C3B C4B C5B N1B 1.3(7)
C3B C4B C5B C6B -175.9(4)
C7B O1B C6B C5B -165.3(4)
Hg1B O1B C6B C5B -37.6(4)
N1B C5B C6B O1B 30.3(5)
C4B C5B C6B O1B -152.4(4)
C6B O1B C7B C8B 152.2(4)
Hg1B O1B C7B C8B 25.9(5)
C12B N2B C8B C9B -0.2(7)
Hg1B N2B C8B C9B 178.6(3)
C12B N2B C8B C7B -177.1(4)
Hg1B N2B C8B C7B 1.8(6)
O1B C7B C8B N2B -20.0(6)
O1B C7B C8B C9B 163.1(4)
N2B C8B C9B C10B -2.0(7)
C7B C8B C9B C10B 174.9(5)
C8B C9B C10B C11B 2.7(7)
C9B C10B C11B C12B -1.2(7)
C8B N2B C12B C11B 1.8(7)
Hg1B N2B C12B C11B -177.1(3)
C8B N2B C12B C13B 180.0(4)
Hg1B N2B C12B C13B 1.0(5)
C10B C11B C12B N2B -1.1(7)
C10B C11B C12B C13B -179.2(4)
C14B O2B C13B C12B -170.9(3)
Hg1B O2B C13B C12B -54.6(3)
N2B C12B C13B O2B 41.6(5)
C11B C12B C13B O2B -140.2(4)
C13B O2B C14B C15B 76.9(4)
Hg1B O2B C14B C15B -33.7(4)
C19B N3B C15B C16B -0.1(6)
Hg1B N3B C15B C16B 173.2(3)
C19B N3B C15B C14B 178.1(4)
Hg1B N3B C15B C14B -8.6(5)
O2B C14B C15B N3B 30.3(6)
O2B C14B C15B C16B -151.5(4)
N3B C15B C16B C17B 0.9(7)
C14B C15B C16B C17B -177.2(4)
C15B C16B C17B C18B -0.3(7)
C16B C17B C18B C19B -1.1(7)
C15B N3B C19B C18B -1.5(7)
Hg1B N3B C19B C18B -174.8(4)
C17B C18B C19B N3B 2.1(7)
O5A Cl1A O3A Hg1A -111.62(19)
O6A Cl1A O3A Hg1A 126.64(18)
O4A Cl1A O3A Hg1A 8.1(2)
O5A Cl1A O4A Hg1A 111.70(19)
O6A Cl1A O4A Hg1A -127.27(17)
O3A Cl1A O4A Hg1A -8.3(2)
O9A Cl2A O7A Hg1A 89.2(2)
O8A Cl2A O7A Hg1A -31.6(2)
O10A Cl2A O7A Hg1A -151.05(18)
O9A Cl2A O8A Hg1A -96.20(17)
O10A Cl2A O8A Hg1A 142.76(17)
O7A Cl2A O8A Hg1A 23.93(19)
O5B Cl1B O3B Hg1B -124.5(2)
O4B Cl1B O3B Hg1B -4.0(2)
O6B Cl1B O3B Hg1B 115.5(2)
O5B Cl1B O4B Hg1B 123.8(2)
O6B Cl1B O4B Hg1B -115.74(19)
O3B Cl1B O4B Hg1B 3.5(2)
O10B Cl2B O7B Hg1B 93.9(4)
O8B Cl2B O7B Hg1B -21.4(14)
O9B Cl2B O7B Hg1B -155.6(7)
O7B Cl2B O8B Hg1B 21.6(14)
O10B Cl2B O8B Hg1B -82.3(7)
O9B Cl2B O8B Hg1B 155.2(9)
O9C Cl2C O7C Hg1B 138.1(11)
O10C Cl2C O7C Hg1B -105.2(6)
O8C Cl2C O7C Hg1B 8.9(11)
O7C Cl2C O8C Hg1B -6.1(7)
O9C Cl2C O8C Hg1B -149.1(7)
O10C Cl2C O8C Hg1B 91.3(6)
